data_2021540
loop_
_publ_author_name
'Bai, Chao'
'Liu, Bin'
'Hu, Huai-Ming'
'Li, Jin-Dian'
'Wang, Xiaofang'
'Xue, Ganglin'

_publ_section_title
;
 Structural investigation of one- and three-dimensional lanthanide(III)
 coordination polymers based on functionalized terpyridine carboxylate and
 aromatic dicarboxylate ligands
;
_journal_coeditor_code QP3023
_journal_issue 4
_journal_name_full 'Acta Crystallographica Section C'
_journal_page_first 422
_journal_page_last 432
_journal_paper_doi 10.1107/S2053229619003437
_journal_volume 75
_journal_year 2019
_chemical_formula_iupac '[Dy (C8 H4 O4) (C22 H14 N3 O3)], H2 O'
_chemical_formula_moiety 'C30 H18 Dy N3 O6, H2 O'
_chemical_formula_sum 'C30 H20 Dy N3 O7'
_chemical_formula_weight 694.97
_chemical_name_systematic
'<i>catena</i>-Poly[[dysprosium(III)-\m~2~-(benzene-1,2-dicarboxylato)-\m~2~-[2-(2,2':6',2''-terpyridin-4'-yl)benzoato]] monohydrate]'
_space_group_IT_number 2
_space_group_name_Hall '-P 1'
_symmetry_cell_setting triclinic
_symmetry_space_group_name_Hall '-P 1'
_symmetry_space_group_name_H-M 'P -1'
_atom_sites_solution_hydrogens geom
_atom_sites_solution_primary direct
_atom_sites_solution_secondary difmap
_audit_creation_method SHELXL-97
_cell_angle_alpha 103.051(2)
_cell_angle_beta 110.504(2)
_cell_angle_gamma 106.834(2)
_cell_formula_units_Z 2
_cell_length_a 10.7276(13)
_cell_length_b 11.6173(14)
_cell_length_c 12.524(2)
_cell_measurement_reflns_used 4860
_cell_measurement_temperature 296(2)
_cell_measurement_theta_max 26.15
_cell_measurement_theta_min 2.17
_cell_volume 1302.7(3)
_computing_cell_refinement
;
SMART (Bruker, 2008)
;
_computing_data_collection
;
SMART (Bruker, 2008)
;
_computing_data_reduction
;
SAINT (Bruker, 2008)
;
_computing_molecular_graphics
;
SHELXTL (Sheldrick, 2008)
;
_computing_publication_material
;
SHELXTL (Sheldrick, 2008)
;
_computing_structure_refinement
;
SHELXL2014 (Sheldrick, 2015)
;
_computing_structure_solution
;
SHELXS97 (Sheldrick, 2008)
;
_diffrn_ambient_temperature 296(2)
_diffrn_measured_fraction_theta_full 0.986
_diffrn_measured_fraction_theta_max 0.986
_diffrn_measurement_device_type 'Bruker SMART APEXII CCD area detector'
_diffrn_measurement_method 'phi and omega scans'
_diffrn_radiation_monochromator graphite
_diffrn_radiation_source 'fine-focus sealed tube'
_diffrn_radiation_type MoK\a
_diffrn_radiation_wavelength 0.71073
_diffrn_reflns_av_R_equivalents 0.0184
_diffrn_reflns_av_sigmaI/netI 0.0355
_diffrn_reflns_limit_h_max 12
_diffrn_reflns_limit_h_min -12
_diffrn_reflns_limit_k_max 13
_diffrn_reflns_limit_k_min -13
_diffrn_reflns_limit_l_max 14
_diffrn_reflns_limit_l_min -11
_diffrn_reflns_number 6466
_diffrn_reflns_theta_full 25.05
_diffrn_reflns_theta_max 25.05
_diffrn_reflns_theta_min 1.97
_exptl_absorpt_coefficient_mu 2.923
_exptl_absorpt_correction_T_max 0.643
_exptl_absorpt_correction_T_min 0.598
_exptl_absorpt_correction_type multi-scan
_exptl_absorpt_process_details
;
(SADABS; Sheldrick, 1996)
;
_exptl_crystal_colour colourless
_exptl_crystal_density_diffrn 1.772
_exptl_crystal_density_method 'not measured'
_exptl_crystal_description block
_exptl_crystal_F_000 682
_exptl_crystal_size_max 0.18
_exptl_crystal_size_mid 0.16
_exptl_crystal_size_min 0.15
_refine_diff_density_max 1.433
_refine_diff_density_min -1.190
_refine_ls_extinction_method none
_refine_ls_goodness_of_fit_ref 1.071
_refine_ls_hydrogen_treatment mixed
_refine_ls_matrix_type full
_refine_ls_number_parameters 370
_refine_ls_number_reflns 4542
_refine_ls_number_restraints 0
_refine_ls_restrained_S_all 1.071
_refine_ls_R_factor_all 0.0308
_refine_ls_R_factor_gt 0.0289
_refine_ls_shift/su_max 0.001
_refine_ls_shift/su_mean 0.000
_refine_ls_structure_factor_coef Fsqd
_refine_ls_weighting_details 'calc w=1/[\s^2^(Fo^2^)+(0.0592P)^2^+0.0000P] where P=(Fo^2^+2Fc^2^)/3'
_refine_ls_weighting_scheme calc
_refine_ls_wR_factor_gt 0.0830
_refine_ls_wR_factor_ref 0.0843
_reflns_number_gt 4258
_reflns_number_total 4542
_reflns_threshold_expression >2sigma(I)
_cod_data_source_file qp3023sup1.cif
_cod_data_source_block nw2201
_cod_depositor_comments 'Adding full bibliography for 2021540--2021549.cif.'
_cod_original_sg_symbol_H-M 'P-1   '
_cod_database_code 2021540
_cod_database_fobs_code 2021540

loop_
_symmetry_equiv_pos_as_xyz
'x, y, z'
'-x, -y, -z'

loop_
_atom_site_type_symbol
_atom_site_label
_atom_site_fract_x
_atom_site_fract_y
_atom_site_fract_z
_atom_site_U_iso_or_equiv
_atom_site_adp_type
_atom_site_calc_flag
_atom_site_refinement_flags
_atom_site_occupancy
_atom_site_symmetry_multiplicity
Dy Dy1 0.283755(18) 0.300773(15) 0.490897(15) 0.02170(9) Uani d . 1 1
N N1 0.3891(4) 0.1726(3) 0.6053(3) 0.0275(8) Uani d . 1 1
N N2 0.1515(4) 0.2056(3) 0.6046(3) 0.0243(7) Uani d . 1 1
N N3 0.0397(4) 0.3210(3) 0.4530(3) 0.0263(7) Uani d . 1 1
O O1 -0.3169(3) -0.1630(3) 0.6673(3) 0.0372(7) Uani d . 1 1
O O2 -0.1026(3) -0.1039(3) 0.6679(3) 0.0405(8) Uani d . 1 1
O O3 0.5292(3) 0.3979(3) 0.5403(2) 0.0283(6) Uani d . 1 1
O O4 0.7306(3) 0.5787(3) 0.6320(3) 0.0318(7) Uani d . 1 1
O O5 0.3719(3) 0.4642(3) 0.6682(3) 0.0332(7) Uani d . 1 1
O O6 0.4653(5) 0.6041(4) 0.8567(3) 0.0580(11) Uani d . 1 1
O O7 0.4858(7) 0.1341(5) 0.0478(6) 0.109(2) Uani d . 1 1
C C1 0.5004(5) 0.1470(4) 0.5952(4) 0.0346(10) Uani d . 1 1
H H1 0.5371 0.1782 0.5455 0.042 Uiso calc R 1 1
C C2 0.5620(5) 0.0774(5) 0.6544(5) 0.0414(12) Uani d . 1 1
H H2 0.6398 0.0635 0.6461 0.050 Uiso calc R 1 1
C C3 0.5069(6) 0.0286(5) 0.7263(5) 0.0495(13) Uani d . 1 1
H H3 0.5446 -0.0211 0.7657 0.059 Uiso calc R 1 1
C C4 0.3941(6) 0.0553(5) 0.7384(5) 0.0455(13) Uani d . 1 1
H H4 0.3557 0.0242 0.7872 0.055 Uiso calc R 1 1
C C5 0.3383(5) 0.1282(4) 0.6779(4) 0.0295(9) Uani d . 1 1
C C6 0.2181(4) 0.1608(4) 0.6885(4) 0.0267(9) Uani d . 1 1
C C7 0.1756(5) 0.1435(4) 0.7780(4) 0.0315(10) Uani d . 1 1
H H7 0.2294 0.1199 0.8388 0.038 Uiso calc R 1 1
C C8 0.0536(5) 0.1611(4) 0.7774(4) 0.0268(9) Uani d . 1 1
C C9 -0.0163(5) 0.2047(4) 0.6891(4) 0.0289(9) Uani d . 1 1
H H9 -0.0981 0.2190 0.6862 0.035 Uiso calc R 1 1
C C10 0.0349(4) 0.2270(4) 0.6057(4) 0.0258(9) Uani d . 1 1
C C11 -0.0357(4) 0.2763(4) 0.5110(4) 0.0268(9) Uani d . 1 1
C C12 -0.1714(5) 0.2760(5) 0.4875(5) 0.0393(11) Uani d . 1 1
H H12 -0.2205 0.2444 0.5298 0.047 Uiso calc R 1 1
C C13 -0.2341(5) 0.3233(5) 0.3998(4) 0.0421(11) Uani d . 1 1
H H13 -0.3256 0.3239 0.3823 0.050 Uiso calc R 1 1
C C14 -0.1579(5) 0.3693(5) 0.3394(4) 0.0389(11) Uani d . 1 1
H H14 -0.1962 0.4025 0.2807 0.047 Uiso calc R 1 1
C C15 -0.0235(5) 0.3653(4) 0.3678(4) 0.0350(10) Uani d . 1 1
H H15 0.0266 0.3949 0.3254 0.042 Uiso calc R 1 1
C C16 -0.0019(5) 0.1363(4) 0.8673(4) 0.0255(9) Uani d . 1 1
C C17 0.0634(5) 0.2290(4) 0.9836(4) 0.0325(10) Uani d . 1 1
H H17 0.1447 0.3031 1.0060 0.039 Uiso calc R 1 1
C C18 0.0092(5) 0.2127(4) 1.0674(4) 0.0368(11) Uani d . 1 1
H H18 0.0545 0.2752 1.1457 0.044 Uiso calc R 1 1
C C19 -0.1125(5) 0.1030(5) 1.0338(4) 0.0370(11) Uani d . 1 1
H H19 -0.1509 0.0932 1.0888 0.044 Uiso calc R 1 1
C C20 -0.1775(5) 0.0073(4) 0.9182(4) 0.0299(9) Uani d . 1 1
H H20 -0.2580 -0.0671 0.8967 0.036 Uiso calc R 1 1
C C21 -0.1223(5) 0.0226(4) 0.8349(4) 0.0260(9) Uani d . 1 1
C C22 -0.1842(5) -0.0863(4) 0.7169(4) 0.0257(9) Uani d . 1 1
C C23 0.6387(4) 0.4817(4) 0.6332(4) 0.0231(8) Uani d . 1 1
C C24 0.6723(4) 0.4645(4) 0.7535(4) 0.0254(9) Uani d . 1 1
C C25 0.7877(5) 0.4302(4) 0.7995(4) 0.0350(10) Uani d . 1 1
H H25 0.8457 0.4268 0.7594 0.042 Uiso calc R 1 1
C C26 0.8179(6) 0.4011(5) 0.9038(5) 0.0464(12) Uani d . 1 1
H H26 0.8950 0.3768 0.9323 0.056 Uiso calc R 1 1
C C27 0.7369(6) 0.4073(5) 0.9656(5) 0.0521(14) Uani d . 1 1
H H27 0.7555 0.3844 1.0342 0.062 Uiso calc R 1 1
C C28 0.6266(6) 0.4482(5) 0.9250(4) 0.0439(12) Uani d . 1 1
H H28 0.5748 0.4578 0.9699 0.053 Uiso calc R 1 1
C C29 0.5909(5) 0.4756(4) 0.8182(4) 0.0291(9) Uani d . 1 1
C C30 0.4689(5) 0.5197(4) 0.7797(4) 0.0302(10) Uani d . 1 1

loop_
_atom_site_aniso_label
_atom_site_aniso_U_11
_atom_site_aniso_U_22
_atom_site_aniso_U_33
_atom_site_aniso_U_12
_atom_site_aniso_U_13
_atom_site_aniso_U_23
Dy1 0.02296(13) 0.02190(13) 0.02010(13) 0.00781(9) 0.01079(9) 0.00715(9)
N1 0.0296(19) 0.0241(17) 0.0325(19) 0.0118(15) 0.0179(16) 0.0093(15)
N2 0.0245(18) 0.0260(17) 0.0252(17) 0.0102(14) 0.0134(15) 0.0102(14)
N3 0.0299(19) 0.0296(18) 0.0243(18) 0.0149(16) 0.0142(15) 0.0111(15)
O1 0.0280(17) 0.0355(17) 0.0355(17) 0.0069(14) 0.0141(14) -0.0006(14)
O2 0.0338(18) 0.0361(17) 0.0391(18) 0.0023(14) 0.0232(15) -0.0034(15)
O3 0.0274(15) 0.0292(15) 0.0210(14) 0.0059(13) 0.0088(13) 0.0073(12)
O4 0.0257(16) 0.0320(16) 0.0327(16) 0.0041(13) 0.0108(13) 0.0164(14)
O5 0.0305(17) 0.0346(17) 0.0299(17) 0.0167(14) 0.0104(14) 0.0045(14)
O6 0.079(3) 0.068(3) 0.033(2) 0.047(2) 0.025(2) 0.0072(19)
O7 0.136(5) 0.071(3) 0.128(5) 0.028(4) 0.083(5) 0.029(3)
C1 0.035(3) 0.035(2) 0.046(3) 0.017(2) 0.028(2) 0.017(2)
C2 0.035(3) 0.044(3) 0.052(3) 0.022(2) 0.022(2) 0.018(2)
C3 0.051(3) 0.057(3) 0.060(3) 0.037(3) 0.024(3) 0.035(3)
C4 0.055(3) 0.060(3) 0.057(3) 0.039(3) 0.038(3) 0.040(3)
C5 0.030(2) 0.030(2) 0.030(2) 0.0131(19) 0.0123(19) 0.0133(18)
C6 0.028(2) 0.027(2) 0.031(2) 0.0123(18) 0.0155(18) 0.0143(18)
C7 0.032(2) 0.037(2) 0.032(2) 0.017(2) 0.0144(19) 0.019(2)
C8 0.030(2) 0.021(2) 0.025(2) 0.0065(17) 0.0123(18) 0.0068(17)
C9 0.028(2) 0.029(2) 0.035(2) 0.0129(18) 0.0171(19) 0.0145(19)
C10 0.026(2) 0.028(2) 0.026(2) 0.0112(18) 0.0120(18) 0.0130(18)
C11 0.027(2) 0.032(2) 0.023(2) 0.0125(18) 0.0115(18) 0.0131(18)
C12 0.035(3) 0.052(3) 0.047(3) 0.023(2) 0.024(2) 0.029(2)
C13 0.038(3) 0.055(3) 0.042(3) 0.028(2) 0.016(2) 0.023(2)
C14 0.048(3) 0.048(3) 0.033(2) 0.030(2) 0.018(2) 0.021(2)
C15 0.042(3) 0.041(3) 0.028(2) 0.019(2) 0.016(2) 0.018(2)
C16 0.028(2) 0.025(2) 0.025(2) 0.0123(17) 0.0110(17) 0.0095(17)
C17 0.036(2) 0.029(2) 0.027(2) 0.0090(19) 0.013(2) 0.0079(18)
C18 0.048(3) 0.037(2) 0.023(2) 0.015(2) 0.017(2) 0.0082(19)
C19 0.048(3) 0.046(3) 0.033(2) 0.026(2) 0.026(2) 0.018(2)
C20 0.031(2) 0.035(2) 0.030(2) 0.0146(19) 0.0173(19) 0.0163(19)
C21 0.027(2) 0.026(2) 0.025(2) 0.0126(18) 0.0105(18) 0.0098(18)
C22 0.030(2) 0.024(2) 0.022(2) 0.0113(18) 0.0100(18) 0.0091(17)
C23 0.025(2) 0.027(2) 0.025(2) 0.0144(18) 0.0140(17) 0.0121(17)
C24 0.025(2) 0.0212(19) 0.024(2) 0.0050(17) 0.0085(17) 0.0084(17)
C25 0.033(2) 0.035(2) 0.035(2) 0.012(2) 0.013(2) 0.015(2)
C26 0.043(3) 0.052(3) 0.041(3) 0.024(3) 0.010(2) 0.023(2)
C27 0.065(4) 0.062(3) 0.033(3) 0.027(3) 0.018(3) 0.029(3)
C28 0.045(3) 0.058(3) 0.031(3) 0.018(3) 0.018(2) 0.022(2)
C29 0.035(2) 0.028(2) 0.021(2) 0.0082(19) 0.0132(18) 0.0089(17)
C30 0.035(2) 0.031(2) 0.024(2) 0.0103(19) 0.016(2) 0.0083(19)

loop_
_atom_type_symbol
_atom_type_description
_atom_type_scat_dispersion_real
_atom_type_scat_dispersion_imag
_atom_type_scat_source
C C 0.0033 0.0016 'International Tables Vol C Tables 4.2.6.8 and 6.1.1.4'
H H 0.0000 0.0000 'International Tables Vol C Tables 4.2.6.8 and 6.1.1.4'
Dy Dy -0.1892 4.4098 'International Tables Vol C Tables 4.2.6.8 and 6.1.1.4'
N N 0.0061 0.0033 'International Tables Vol C Tables 4.2.6.8 and 6.1.1.4'
O O 0.0106 0.0060 'International Tables Vol C Tables 4.2.6.8 and 6.1.1.4'

loop_
_geom_angle_atom_site_label_1
_geom_angle_atom_site_label_2
_geom_angle_atom_site_label_3
_geom_angle_site_symmetry_1
_geom_angle_site_symmetry_3
_geom_angle
O5 Dy1 O4 . 2_666 96.87(11)
O5 Dy1 O3 . . 77.08(10)
O4 Dy1 O3 2_666 . 80.79(10)
O5 Dy1 O2 . 2_556 152.98(12)
O4 Dy1 O2 2_666 2_556 95.00(11)
O3 Dy1 O2 . 2_556 128.92(10)
O5 Dy1 O1 . 2_556 151.61(11)
O4 Dy1 O1 2_666 2_556 82.91(11)
O3 Dy1 O1 . 2_556 74.86(10)
O2 Dy1 O1 2_556 2_556 54.18(10)
O5 Dy1 N1 . . 90.14(11)
O4 Dy1 N1 2_666 . 155.52(12)
O3 Dy1 N1 . . 77.97(11)
O2 Dy1 N1 2_556 . 89.00(12)
O1 Dy1 N1 2_556 . 79.92(11)
O5 Dy1 N2 . . 76.00(11)
O4 Dy1 N2 2_666 . 140.54(11)
O3 Dy1 N2 . . 132.63(10)
O2 Dy1 N2 2_556 . 79.40(11)
O1 Dy1 N2 2_556 . 121.32(11)
N1 Dy1 N2 . . 63.93(11)
O5 Dy1 N3 . . 84.33(11)
O4 Dy1 N3 2_666 . 77.08(11)
O3 Dy1 N3 . . 149.04(11)
O2 Dy1 N3 2_556 . 74.80(11)
O1 Dy1 N3 2_556 . 122.81(11)
N1 Dy1 N3 . . 127.10(11)
N2 Dy1 N3 . . 63.70(10)
O5 Dy1 C22 . 2_556 174.98(11)
O4 Dy1 C22 2_666 2_556 87.81(11)
O3 Dy1 C22 . 2_556 101.99(11)
O2 Dy1 C22 2_556 2_556 27.09(12)
O1 Dy1 C22 2_556 2_556 27.13(11)
N1 Dy1 C22 . 2_556 84.85(11)
N2 Dy1 C22 . 2_556 101.51(11)
N3 Dy1 C22 . 2_556 98.54(12)
C5 N1 C1 . . 117.7(4)
C5 N1 Dy1 . . 121.8(3)
C1 N1 Dy1 . . 120.5(3)
C10 N2 C6 . . 117.8(3)
C10 N2 Dy1 . . 121.2(3)
C6 N2 Dy1 . . 119.1(3)
C11 N3 C15 . . 117.0(4)
C11 N3 Dy1 . . 120.4(3)
C15 N3 Dy1 . . 122.3(3)
C22 O1 Dy1 . 2_556 90.9(2)
C22 O2 Dy1 . 2_556 94.5(3)
C23 O3 Dy1 . . 134.3(3)
C23 O4 Dy1 . 2_666 133.9(3)
C30 O5 Dy1 . . 145.7(3)
N1 C1 C2 . . 123.4(4)
N1 C1 H1 . . 118.3
C2 C1 H1 . . 118.3
C1 C2 C3 . . 118.9(5)
C1 C2 H2 . . 120.5
C3 C2 H2 . . 120.5
C2 C3 C4 . . 118.3(5)
C2 C3 H3 . . 120.9
C4 C3 H3 . . 120.9
C3 C4 C5 . . 120.1(5)
C3 C4 H4 . . 120.0
C5 C4 H4 . . 120.0
N1 C5 C4 . . 121.7(4)
N1 C5 C6 . . 116.0(4)
C4 C5 C6 . . 122.4(4)
N2 C6 C7 . . 122.3(4)
N2 C6 C5 . . 116.2(4)
C7 C6 C5 . . 121.5(4)
C8 C7 C6 . . 120.2(4)
C8 C7 H7 . . 119.9
C6 C7 H7 . . 119.9
C7 C8 C9 . . 117.0(4)
C7 C8 C16 . . 122.4(4)
C9 C8 C16 . . 120.6(4)
C10 C9 C8 . . 120.5(4)
C10 C9 H9 . . 119.7
C8 C9 H9 . . 119.7
N2 C10 C9 . . 122.0(4)
N2 C10 C11 . . 116.0(3)
C9 C10 C11 . . 121.9(4)
N3 C11 C12 . . 122.8(4)
N3 C11 C10 . . 116.8(4)
C12 C11 C10 . . 120.5(4)
C11 C12 C13 . . 119.3(4)
C11 C12 H12 . . 120.3
C13 C12 H12 . . 120.3
C14 C13 C12 . . 118.5(5)
C14 C13 H13 . . 120.8
C12 C13 H13 . . 120.8
C13 C14 C15 . . 118.5(4)
C13 C14 H14 . . 120.8
C15 C14 H14 . . 120.8
N3 C15 C14 . . 124.0(4)
N3 C15 H15 . . 118.0
C14 C15 H15 . . 118.0
C17 C16 C21 . . 119.4(4)
C17 C16 C8 . . 119.2(4)
C21 C16 C8 . . 121.4(4)
C16 C17 C18 . . 120.8(4)
C16 C17 H17 . . 119.6
C18 C17 H17 . . 119.6
C19 C18 C17 . . 119.7(4)
C19 C18 H18 . . 120.2
C17 C18 H18 . . 120.2
C18 C19 C20 . . 120.3(4)
C18 C19 H19 . . 119.8
C20 C19 H19 . . 119.8
C21 C20 C19 . . 120.1(4)
C21 C20 H20 . . 120.0
C19 C20 H20 . . 120.0
C20 C21 C16 . . 119.7(4)
C20 C21 C22 . . 119.0(4)
C16 C21 C22 . . 121.1(4)
O1 C22 O2 . . 120.3(4)
O1 C22 C21 . . 120.0(4)
O2 C22 C21 . . 119.7(4)
O1 C22 Dy1 . 2_556 62.0(2)
O2 C22 Dy1 . 2_556 58.4(2)
C21 C22 Dy1 . 2_556 174.4(3)
O3 C23 O4 . . 124.1(4)
O3 C23 C24 . . 119.0(3)
O4 C23 C24 . . 116.7(4)
C25 C24 C29 . . 118.9(4)
C25 C24 C23 . . 117.1(4)
C29 C24 C23 . . 124.0(4)
C26 C25 C24 . . 120.9(5)
C26 C25 H25 . . 119.6
C24 C25 H25 . . 119.6
C27 C26 C25 . . 121.0(5)
C27 C26 H26 . . 119.5
C25 C26 H26 . . 119.5
C26 C27 C28 . . 118.9(5)
C26 C27 H27 . . 120.5
C28 C27 H27 . . 120.5
C27 C28 C29 . . 121.6(5)
C27 C28 H28 . . 119.2
C29 C28 H28 . . 119.2
C28 C29 C24 . . 118.6(4)
C28 C29 C30 . . 118.4(4)
C24 C29 C30 . . 122.9(4)
O6 C30 O5 . . 123.5(5)
O6 C30 C29 . . 118.9(4)
O5 C30 C29 . . 117.6(4)

loop_
_geom_bond_atom_site_label_1
_geom_bond_atom_site_label_2
_geom_bond_site_symmetry_2
_geom_bond_distance
Dy1 O5 . 2.240(3)
Dy1 O4 2_666 2.299(3)
Dy1 O3 . 2.327(3)
Dy1 O2 2_556 2.372(3)
Dy1 O1 2_556 2.450(3)
Dy1 N1 . 2.520(4)
Dy1 N2 . 2.546(3)
Dy1 N3 . 2.583(3)
Dy1 C22 2_556 2.776(4)
N1 C5 . 1.336(5)
N1 C1 . 1.351(6)
N2 C10 . 1.348(5)
N2 C6 . 1.349(5)
N3 C11 . 1.337(5)
N3 C15 . 1.344(5)
O1 C22 . 1.266(5)
O1 Dy1 2_556 2.450(3)
O2 C22 . 1.268(5)
O2 Dy1 2_556 2.372(3)
O3 C23 . 1.245(5)
O4 C23 . 1.272(5)
O4 Dy1 2_666 2.299(3)
O5 C30 . 1.279(5)
O6 C30 . 1.230(6)
C1 C2 . 1.370(7)
C1 H1 . 0.9300
C2 C3 . 1.375(7)
C2 H2 . 0.9300
C3 C4 . 1.381(7)
C3 H3 . 0.9300
C4 C5 . 1.384(6)
C4 H4 . 0.9300
C5 C6 . 1.485(6)
C6 C7 . 1.383(6)
C7 C8 . 1.380(6)
C7 H7 . 0.9300
C8 C9 . 1.391(6)
C8 C16 . 1.490(6)
C9 C10 . 1.378(6)
C9 H9 . 0.9300
C10 C11 . 1.496(5)
C11 C12 . 1.379(6)
C12 C13 . 1.390(7)
C12 H12 . 0.9300
C13 C14 . 1.374(7)
C13 H13 . 0.9300
C14 C15 . 1.376(7)
C14 H14 . 0.9300
C15 H15 . 0.9300
C16 C17 . 1.382(6)
C16 C21 . 1.407(6)
C17 C18 . 1.389(6)
C17 H17 . 0.9300
C18 C19 . 1.384(7)
C18 H18 . 0.9300
C19 C20 . 1.391(6)
C19 H19 . 0.9300
C20 C21 . 1.387(6)
C20 H20 . 0.9300
C21 C22 . 1.486(6)
C22 Dy1 2_556 2.776(4)
C23 C24 . 1.496(5)
C24 C25 . 1.383(6)
C24 C29 . 1.396(6)
C25 C26 . 1.375(7)
C25 H25 . 0.9300
C26 C27 . 1.358(8)
C26 H26 . 0.9300
C27 C28 . 1.377(8)
C27 H27 . 0.9300
C28 C29 . 1.393(6)
C28 H28 . 0.9300
C29 C30 . 1.505(6)

loop_
_geom_torsion_atom_site_label_1
_geom_torsion_atom_site_label_2
_geom_torsion_atom_site_label_3
_geom_torsion_atom_site_label_4
_geom_torsion_site_symmetry_1
_geom_torsion_site_symmetry_4
_geom_torsion
O5 Dy1 N1 C5 . . 67.8(3)
O4 Dy1 N1 C5 2_666 . 174.9(3)
O3 Dy1 N1 C5 . . 144.6(3)
O2 Dy1 N1 C5 2_556 . -85.2(3)
O1 Dy1 N1 C5 2_556 . -138.9(3)
N2 Dy1 N1 C5 . . -6.5(3)
N3 Dy1 N1 C5 . . -15.2(4)
C22 Dy1 N1 C5 2_556 . -112.0(3)
O5 Dy1 N1 C1 . . -111.9(3)
O4 Dy1 N1 C1 2_666 . -4.8(5)
O3 Dy1 N1 C1 . . -35.1(3)
O2 Dy1 N1 C1 2_556 . 95.1(3)
O1 Dy1 N1 C1 2_556 . 41.4(3)
N2 Dy1 N1 C1 . . 173.8(4)
N3 Dy1 N1 C1 . . 165.1(3)
C22 Dy1 N1 C1 2_556 . 68.3(3)
O5 Dy1 N2 C10 . . 80.8(3)
O4 Dy1 N2 C10 2_666 . -2.9(4)
O3 Dy1 N2 C10 . . 138.0(3)
O2 Dy1 N2 C10 2_556 . -87.9(3)
O1 Dy1 N2 C10 2_556 . -123.7(3)
N1 Dy1 N2 C10 . . 178.0(3)
N3 Dy1 N2 C10 . . -9.7(3)
C22 Dy1 N2 C10 2_556 . -103.6(3)
O5 Dy1 N2 C6 . . -82.8(3)
O4 Dy1 N2 C6 2_666 . -166.5(3)
O3 Dy1 N2 C6 . . -25.7(3)
O2 Dy1 N2 C6 2_556 . 108.5(3)
O1 Dy1 N2 C6 2_556 . 72.7(3)
N1 Dy1 N2 C6 . . 14.4(3)
N3 Dy1 N2 C6 . . -173.3(3)
C22 Dy1 N2 C6 2_556 . 92.7(3)
O5 Dy1 N3 C11 . . -75.6(3)
O4 Dy1 N3 C11 2_666 . -174.1(3)
O3 Dy1 N3 C11 . . -128.6(3)
O2 Dy1 N3 C11 2_556 . 87.0(3)
O1 Dy1 N3 C11 2_556 . 113.3(3)
N1 Dy1 N3 C11 . . 10.2(4)
N2 Dy1 N3 C11 . . 1.5(3)
C22 Dy1 N3 C11 2_556 . 100.2(3)
O5 Dy1 N3 C15 . . 110.4(3)
O4 Dy1 N3 C15 2_666 . 12.0(3)
O3 Dy1 N3 C15 . . 57.4(4)
O2 Dy1 N3 C15 2_556 . -86.9(3)
O1 Dy1 N3 C15 2_556 . -60.7(4)
N1 Dy1 N3 C15 . . -163.8(3)
N2 Dy1 N3 C15 . . -172.5(4)
C22 Dy1 N3 C15 2_556 . -73.8(3)
O5 Dy1 O3 C23 . . 10.9(4)
O4 Dy1 O3 C23 2_666 . 110.2(4)
O2 Dy1 O3 C23 2_556 . -160.8(3)
O1 Dy1 O3 C23 2_556 . -164.7(4)
N1 Dy1 O3 C23 . . -82.1(4)
N2 Dy1 O3 C23 . . -45.9(4)
N3 Dy1 O3 C23 . . 65.5(4)
C22 Dy1 O3 C23 2_556 . -164.1(4)
O4 Dy1 O5 C30 2_666 . -131.6(5)
O3 Dy1 O5 C30 . . -52.7(5)
O2 Dy1 O5 C30 2_556 . 113.0(5)
O1 Dy1 O5 C30 2_556 . -43.7(6)
N1 Dy1 O5 C30 . . 24.9(5)
N2 Dy1 O5 C30 . . 88.0(5)
N3 Dy1 O5 C30 . . 152.2(5)
C22 Dy1 O5 C30 2_556 . 27.2(16)
C5 N1 C1 C2 . . 0.6(7)
Dy1 N1 C1 C2 . . -179.7(4)
N1 C1 C2 C3 . . 1.2(8)
C1 C2 C3 C4 . . -1.9(8)
C2 C3 C4 C5 . . 0.7(9)
C1 N1 C5 C4 . . -1.8(7)
Dy1 N1 C5 C4 . . 178.5(4)
C1 N1 C5 C6 . . 178.7(4)
Dy1 N1 C5 C6 . . -1.0(5)
C3 C4 C5 N1 . . 1.1(8)
C3 C4 C5 C6 . . -179.4(5)
C10 N2 C6 C7 . . -3.6(6)
Dy1 N2 C6 C7 . . 160.6(3)
C10 N2 C6 C5 . . 175.1(4)
Dy1 N2 C6 C5 . . -20.7(5)
N1 C5 C6 N2 . . 14.3(6)
C4 C5 C6 N2 . . -165.2(4)
N1 C5 C6 C7 . . -167.0(4)
C4 C5 C6 C7 . . 13.6(7)
N2 C6 C7 C8 . . 5.8(7)
C5 C6 C7 C8 . . -172.9(4)
C6 C7 C8 C9 . . -4.2(6)
C6 C7 C8 C16 . . 176.4(4)
C7 C8 C9 C10 . . 0.9(6)
C16 C8 C9 C10 . . -179.7(4)
C6 N2 C10 C9 . . 0.1(6)
Dy1 N2 C10 C9 . . -163.7(3)
C6 N2 C10 C11 . . -179.9(4)
Dy1 N2 C10 C11 . . 16.3(5)
C8 C9 C10 N2 . . 1.2(6)
C8 C9 C10 C11 . . -178.8(4)
C15 N3 C11 C12 . . -0.8(6)
Dy1 N3 C11 C12 . . -175.1(3)
C15 N3 C11 C10 . . 179.9(4)
Dy1 N3 C11 C10 . . 5.6(5)
N2 C10 C11 N3 . . -14.2(5)
C9 C10 C11 N3 . . 165.8(4)
N2 C10 C11 C12 . . 166.5(4)
C9 C10 C11 C12 . . -13.5(7)
N3 C11 C12 C13 . . 0.2(7)
C10 C11 C12 C13 . . 179.5(4)
C11 C12 C13 C14 . . -0.1(8)
C12 C13 C14 C15 . . 0.6(8)
C11 N3 C15 C14 . . 1.3(7)
Dy1 N3 C15 C14 . . 175.5(4)
C13 C14 C15 N3 . . -1.3(7)
C7 C8 C16 C17 . . 80.3(6)
C9 C8 C16 C17 . . -99.0(5)
C7 C8 C16 C21 . . -101.8(5)
C9 C8 C16 C21 . . 78.9(5)
C21 C16 C17 C18 . . -1.8(7)
C8 C16 C17 C18 . . 176.1(4)
C16 C17 C18 C19 . . -0.6(7)
C17 C18 C19 C20 . . 2.2(7)
C18 C19 C20 C21 . . -1.3(7)
C19 C20 C21 C16 . . -1.1(6)
C19 C20 C21 C22 . . 173.9(4)
C17 C16 C21 C20 . . 2.6(6)
C8 C16 C21 C20 . . -175.3(4)
C17 C16 C21 C22 . . -172.3(4)
C8 C16 C21 C22 . . 9.8(6)
Dy1 O1 C22 O2 2_556 . 4.1(4)
Dy1 O1 C22 C21 2_556 . -174.0(3)
Dy1 O2 C22 O1 2_556 . -4.3(4)
Dy1 O2 C22 C21 2_556 . 173.8(3)
C20 C21 C22 O1 . . 31.8(6)
C16 C21 C22 O1 . . -153.3(4)
C20 C21 C22 O2 . . -146.3(4)
C16 C21 C22 O2 . . 28.6(6)
C20 C21 C22 Dy1 . 2_556 -78(3)
C16 C21 C22 Dy1 . 2_556 97(3)
Dy1 O3 C23 O4 . . -131.7(3)
Dy1 O3 C23 C24 . . 52.9(5)
Dy1 O4 C23 O3 2_666 . 29.3(6)
Dy1 O4 C23 C24 2_666 . -155.1(3)
O3 C23 C24 C25 . . 106.4(4)
O4 C23 C24 C25 . . -69.3(5)
O3 C23 C24 C29 . . -70.8(5)
O4 C23 C24 C29 . . 113.4(5)
C29 C24 C25 C26 . . 3.3(7)
C23 C24 C25 C26 . . -174.1(4)
C24 C25 C26 C27 . . -1.1(8)
C25 C26 C27 C28 . . -2.5(9)
C26 C27 C28 C29 . . 4.0(8)
C27 C28 C29 C24 . . -1.8(8)
C27 C28 C29 C30 . . 180.0(5)
C25 C24 C29 C28 . . -1.8(6)
C23 C24 C29 C28 . . 175.4(4)
C25 C24 C29 C30 . . 176.4(4)
C23 C24 C29 C30 . . -6.5(6)
Dy1 O5 C30 O6 . . -168.6(4)
Dy1 O5 C30 C29 . . 9.6(8)
C28 C29 C30 O6 . . 46.6(6)
C24 C29 C30 O6 . . -131.6(5)
C28 C29 C30 O5 . . -131.7(5)
C24 C29 C30 O5 . . 50.2(6)
